data_7053194
loop_
_publ_author_name
'Marets, N.'
'Bulach, V.'
'Hosseini, M. W.'

_publ_section_title
;
 Molecular tectonics: chiral 1- and 2-D zinc coordination networks based
 on chiral porphyrins bearing pyridyl and ethynylpyridyl appended units
;
_journal_issue 11
_journal_name_full 'New Journal of Chemistry'
_journal_page_first 3549
_journal_paper_doi 10.1039/c3nj00591g
_journal_volume 37
_journal_year 2013
_chemical_formula_sum 'C50 H44 N6 O2'
_chemical_formula_weight 760.91
_chemical_name_systematic
; 
 ? 
;
_space_group_IT_number 1
_symmetry_cell_setting triclinic
_symmetry_space_group_name_Hall 'P 1'
_symmetry_space_group_name_H-M 'P 1'
_atom_sites_solution_hydrogens geom
_atom_sites_solution_primary direct
_atom_sites_solution_secondary difmap
_audit_creation_method SHELXL-97
_cell_angle_alpha 81.3670(10)
_cell_angle_beta 80.8880(10)
_cell_angle_gamma 76.8880(10)
_cell_formula_units_Z 1
_cell_length_a 6.60010(10)
_cell_length_b 10.4252(2)
_cell_length_c 14.7935(2)
_cell_measurement_reflns_used 7162
_cell_measurement_temperature 173(2)
_cell_measurement_theta_max 28.30
_cell_measurement_theta_min 2.32
_cell_volume 971.93(3)
_computing_cell_refinement 'Bruker SAINT'
_computing_data_collection 'Bruker APEX2'
_computing_data_reduction 'Bruker SAINT'
_computing_molecular_graphics 'Bruker SHELXTL'
_computing_publication_material 'Bruker SHELXTL'
_computing_structure_refinement 'SHELXL-97 (Sheldrick, 2008)'
_computing_structure_solution 'SHELXS-97 (Sheldrick, 2008)'
_diffrn_ambient_temperature 173(2)
_diffrn_measured_fraction_theta_full 0.925
_diffrn_measured_fraction_theta_max 0.925
_diffrn_measurement_device_type 'Bruker APEX-II CCD'
_diffrn_measurement_method '\f and \w scans'
_diffrn_radiation_monochromator graphite
_diffrn_radiation_source 'fine-focus sealed tube'
_diffrn_radiation_type MoK\a
_diffrn_radiation_wavelength 0.71073
_diffrn_reflns_av_R_equivalents 0.0188
_diffrn_reflns_av_sigmaI/netI 0.0290
_diffrn_reflns_limit_h_max 8
_diffrn_reflns_limit_h_min -8
_diffrn_reflns_limit_k_max 13
_diffrn_reflns_limit_k_min -13
_diffrn_reflns_limit_l_max 19
_diffrn_reflns_limit_l_min -19
_diffrn_reflns_number 17081
_diffrn_reflns_theta_full 28.31
_diffrn_reflns_theta_max 28.31
_diffrn_reflns_theta_min 2.02
_exptl_absorpt_coefficient_mu 0.081
_exptl_absorpt_correction_T_max 0.9920
_exptl_absorpt_correction_T_min 0.9840
_exptl_absorpt_correction_type multi-scan
_exptl_absorpt_process_details sadabs
_exptl_crystal_colour red
_exptl_crystal_density_diffrn 1.300
_exptl_crystal_density_meas ?
_exptl_crystal_density_method 'not measured'
_exptl_crystal_description needle
_exptl_crystal_F_000 402
_exptl_crystal_size_max 0.20
_exptl_crystal_size_mid 0.10
_exptl_crystal_size_min 0.10
_refine_diff_density_max 0.343
_refine_diff_density_min -0.319
_refine_diff_density_rms 0.042
_refine_ls_abs_structure_details 'Flack H D (1983), Acta Cryst. A39, 876-881'
_refine_ls_abs_structure_Flack -0.3(18)
_refine_ls_extinction_method none
_refine_ls_goodness_of_fit_ref 0.966
_refine_ls_hydrogen_treatment constr
_refine_ls_matrix_type full
_refine_ls_number_parameters 527
_refine_ls_number_reflns 8316
_refine_ls_number_restraints 3
_refine_ls_restrained_S_all 0.965
_refine_ls_R_factor_all 0.0530
_refine_ls_R_factor_gt 0.0433
_refine_ls_shift/su_max 0.013
_refine_ls_shift/su_mean 0.003
_refine_ls_structure_factor_coef Fsqd
_refine_ls_weighting_details 'calc w=1/[\s^2^(Fo^2^)+(0.0363P)^2^+0.5856P] where P=(Fo^2^+2Fc^2^)/3'
_refine_ls_weighting_scheme calc
_refine_ls_wR_factor_gt 0.0972
_refine_ls_wR_factor_ref 0.1030
_reflns_number_gt 7030
_reflns_number_total 8316
_reflns_threshold_expression >2sigma(I)
_cod_data_source_file c3nj00591g.txt
_cod_data_source_block compound(S,S)-1
_cod_depositor_comments
;
The following automatic conversions were performed:

'_symmetry_cell_setting' value 'Triclinic' changed to 'triclinic'
according to /home/saulius/struct/CIF-dictionaries/cif_core.dic
dictionary named 'cif_core.dic' version 2.4.2 from 2011-04-26.

Automatic conversion script
Id: cif_fix_values 1891 2012-01-12 08:04:46Z andrius 

The following automatic conversions were performed:

'_exptl_crystal_density_meas' value 'none' was changed to '?' - the
value is perceived as not measured.

Automatic conversion script
Id: cif_fix_values 3008 2015-01-20 13:52:24Z robertas 
;
_cod_original_sg_symbol_H-M P1
_cod_database_code 7053194

loop_
_symmetry_equiv_pos_as_xyz
'x, y, z'

loop_
_atom_site_label
_atom_site_type_symbol
_atom_site_fract_x
_atom_site_fract_y
_atom_site_fract_z
_atom_site_U_iso_or_equiv
_atom_site_adp_type
_atom_site_occupancy
_atom_site_symmetry_multiplicity
_atom_site_calc_flag
_atom_site_refinement_flags
N1 N 0.1051(4) 0.5267(2) 0.56612(17) 0.0227(6) Uani 1 1 d .
H1A H 0.1728 0.5069 0.6147 0.027 Uiso 1 1 calc R
N2 N 0.0420(4) 0.6176(2) 0.74707(17) 0.0222(6) Uani 1 1 d .
N3 N 0.4584(4) 0.4732(2) 0.78294(17) 0.0209(6) Uani 1 1 d .
H3A H 0.3899 0.4910 0.7346 0.025 Uiso 1 1 calc R
N4 N 0.5248(4) 0.3820(2) 0.60185(17) 0.0211(6) Uani 1 1 d .
C1 C 0.1742(5) 0.4793(3) 0.4834(2) 0.0214(7) Uani 1 1 d .
C2 C 0.0161(6) 0.5336(3) 0.4234(2) 0.0276(7) Uani 1 1 d .
H2 H 0.0220 0.5163 0.3617 0.033 Uiso 1 1 calc R
C3 C -0.1424(5) 0.6135(3) 0.4707(2) 0.0277(7) Uani 1 1 d .
H3 H -0.2676 0.6627 0.4480 0.033 Uiso 1 1 calc R
C4 C -0.0885(5) 0.6112(3) 0.5615(2) 0.0204(6) Uani 1 1 d .
C5 C -0.2015(5) 0.6893(3) 0.6287(2) 0.0238(7) Uani 1 1 d .
C6 C -0.1415(5) 0.6881(3) 0.7154(2) 0.0203(6) Uani 1 1 d .
C7 C -0.2696(5) 0.7651(3) 0.7874(2) 0.0266(7) Uani 1 1 d .
H7 H -0.4026 0.8227 0.7832 0.032 Uiso 1 1 calc R
C8 C -0.1617(5) 0.7381(3) 0.8605(2) 0.0257(7) Uani 1 1 d .
H8 H -0.2056 0.7724 0.9181 0.031 Uiso 1 1 calc R
C9 C 0.0328(5) 0.6477(3) 0.8352(2) 0.0219(7) Uani 1 1 d .
C10 C 0.1958(5) 0.6046(3) 0.8910(2) 0.0234(7) Uani 1 1 d .
C11 C 0.3916(5) 0.5241(3) 0.8656(2) 0.0227(7) Uani 1 1 d .
C12 C 0.5509(5) 0.4723(3) 0.9250(2) 0.0255(7) Uani 1 1 d .
H12 H 0.5465 0.4915 0.9862 0.031 Uiso 1 1 calc R
C13 C 0.7086(5) 0.3910(3) 0.8778(2) 0.0242(7) Uani 1 1 d .
H13 H 0.8355 0.3431 0.8996 0.029 Uiso 1 1 calc R
C14 C 0.6489(5) 0.3905(3) 0.7888(2) 0.0230(7) Uani 1 1 d .
C15 C 0.7611(4) 0.3115(3) 0.7209(2) 0.0190(6) Uani 1 1 d .
C16 C 0.7060(5) 0.3094(3) 0.6333(2) 0.0226(6) Uani 1 1 d .
C17 C 0.8282(5) 0.2325(3) 0.5647(2) 0.0239(7) Uani 1 1 d .
H17 H 0.9609 0.1747 0.5694 0.029 Uiso 1 1 calc R
C18 C 0.7200(5) 0.2572(3) 0.4914(2) 0.0247(7) Uani 1 1 d .
H18 H 0.7629 0.2196 0.4350 0.030 Uiso 1 1 calc R
C19 C 0.5272(5) 0.3512(3) 0.5145(2) 0.0222(6) Uani 1 1 d .
C20 C 0.3684(5) 0.3971(3) 0.4583(2) 0.0219(7) Uani 1 1 d .
C21 C -0.3938(5) 0.7861(3) 0.6035(2) 0.0229(7) Uani 1 1 d .
C22 C -0.3982(5) 0.9217(3) 0.5920(2) 0.0269(7) Uani 1 1 d .
H22 H -0.2804 0.9537 0.6016 0.032 Uiso 1 1 calc R
C23 C -0.5770(5) 1.0089(3) 0.5664(3) 0.0335(8) Uani 1 1 d .
H23 H -0.5786 1.1012 0.5593 0.040 Uiso 1 1 calc R
N5 N -0.7462(4) 0.9713(3) 0.5512(2) 0.0315(7) Uani 1 1 d .
C24 C -0.7411(6) 0.8420(3) 0.5624(2) 0.0312(8) Uani 1 1 d .
H24 H -0.8620 0.8131 0.5532 0.037 Uiso 1 1 calc R
C25 C -0.5681(5) 0.7464(3) 0.5871(2) 0.0271(7) Uani 1 1 d .
H25 H -0.5705 0.6548 0.5925 0.032 Uiso 1 1 calc R
C26 C 0.1591(5) 0.6495(3) 0.9844(2) 0.0232(7) Uani 1 1 d .
C27 C 0.2764(5) 0.7330(3) 1.0065(2) 0.0279(7) Uani 1 1 d .
H27 H 0.3841 0.7596 0.9619 0.034 Uiso 1 1 calc R
C28 C 0.2384(5) 0.7785(3) 1.0932(2) 0.0303(7) Uani 1 1 d .
H28 H 0.3196 0.8359 1.1068 0.036 Uiso 1 1 calc R
C29 C 0.0850(5) 0.7405(3) 1.1585(2) 0.0273(7) Uani 1 1 d .
C30 C -0.0342(6) 0.6544(3) 1.1386(2) 0.0306(8) Uani 1 1 d .
H30 H -0.1404 0.6272 1.1837 0.037 Uiso 1 1 calc R
C31 C 0.0053(6) 0.6098(3) 1.0522(2) 0.0318(8) Uani 1 1 d .
H31 H -0.0740 0.5510 1.0390 0.038 Uiso 1 1 calc R
O1 O 0.0255(4) 0.7833(2) 1.24389(16) 0.0355(6) Uani 1 1 d .
C32 C 0.1405(5) 0.8701(3) 1.2725(2) 0.0331(8) Uani 1 1 d .
H32 H 0.1755 0.9357 1.2190 0.040 Uiso 1 1 calc R
C33 C -0.0089(6) 0.9426(4) 1.3466(3) 0.0426(9) Uani 1 1 d .
H33A H -0.1262 1.0023 1.3188 0.064 Uiso 1 1 calc R
H33B H 0.0660 0.9944 1.3747 0.064 Uiso 1 1 calc R
H33C H -0.0626 0.8780 1.3940 0.064 Uiso 1 1 calc R
C34 C 0.3411(7) 0.7871(4) 1.3047(3) 0.0429(9) Uani 1 1 d .
H34A H 0.4076 0.7231 1.2602 0.051 Uiso 1 1 calc R
H34B H 0.3071 0.7358 1.3650 0.051 Uiso 1 1 calc R
C35 C 0.4950(5) 0.8704(3) 1.3143(2) 0.0493(7) Uani 1 1 d .
H35A H 0.5199 0.9271 1.2562 0.074 Uiso 1 1 calc R
H35B H 0.6276 0.8122 1.3288 0.074 Uiso 1 1 calc R
H35C H 0.4370 0.9260 1.3640 0.074 Uiso 1 1 calc R
C36 C 0.9538(4) 0.2136(3) 0.7469(2) 0.0207(6) Uani 1 1 d .
C37 C 1.1342(5) 0.2525(3) 0.7615(2) 0.0282(7) Uani 1 1 d .
H37 H 1.1412 0.3436 0.7527 0.034 Uiso 1 1 calc R
C38 C 1.3019(5) 0.1567(3) 0.7888(3) 0.0311(8) Uani 1 1 d .
H38 H 1.4217 0.1857 0.7994 0.037 Uiso 1 1 calc R
N6 N 1.3086(5) 0.0264(3) 0.8016(2) 0.0324(7) Uani 1 1 d .
C39 C 1.1348(5) -0.0098(3) 0.7866(2) 0.0319(8) Uani 1 1 d .
H39 H 1.1339 -0.1018 0.7948 0.038 Uiso 1 1 calc R
C40 C 0.9571(5) 0.0779(3) 0.7601(2) 0.0286(7) Uani 1 1 d .
H40 H 0.8388 0.0460 0.7510 0.034 Uiso 1 1 calc R
C41 C 0.4080(5) 0.3539(3) 0.3634(2) 0.0247(7) Uani 1 1 d .
C42 C 0.5637(5) 0.3908(3) 0.2979(2) 0.0270(7) Uani 1 1 d .
H42 H 0.6507 0.4436 0.3129 0.032 Uiso 1 1 calc R
C43 C 0.5950(6) 0.3523(3) 0.2107(3) 0.0331(8) Uani 1 1 d .
H43 H 0.7028 0.3793 0.1664 0.040 Uiso 1 1 calc R
C44 C 0.4727(6) 0.2753(3) 0.1867(2) 0.0315(8) Uani 1 1 d .
C45 C 0.3109(6) 0.2389(3) 0.2513(2) 0.0338(8) Uani 1 1 d .
H45 H 0.2210 0.1887 0.2355 0.041 Uiso 1 1 calc R
C46 C 0.2836(6) 0.2775(3) 0.3393(2) 0.0316(8) Uani 1 1 d .
H46 H 0.1764 0.2506 0.3840 0.038 Uiso 1 1 calc R
O2 O 0.5224(4) 0.2397(2) 0.09968(16) 0.0385(6) Uani 1 1 d .
C47 C 0.4121(6) 0.1510(3) 0.0705(2) 0.0347(8) Uani 1 1 d .
H47 H 0.3795 0.0843 0.1238 0.042 Uiso 1 1 calc R
C48 C 0.2089(7) 0.2264(4) 0.0347(3) 0.0480(10) Uani 1 1 d .
H48A H 0.2398 0.2938 -0.0161 0.072 Uiso 1 1 calc R
H48B H 0.1145 0.2694 0.0846 0.072 Uiso 1 1 calc R
H48C H 0.1415 0.1644 0.0128 0.072 Uiso 1 1 calc R
C49 C 0.5639(7) 0.0811(3) -0.0030(3) 0.0384(9) Uani 1 1 d .
H49A H 0.6043 0.1479 -0.0535 0.046 Uiso 1 1 calc R
H49B H 0.4933 0.0233 -0.0289 0.046 Uiso 1 1 calc R
C50 C 0.7608(5) -0.0027(3) 0.0341(2) 0.0540(8) Uani 1 1 d .
H50A H 0.7240 -0.0771 0.0776 0.081 Uiso 1 1 calc R
H50B H 0.8231 0.0520 0.0657 0.081 Uiso 1 1 calc R
H50C H 0.8618 -0.0369 -0.0172 0.081 Uiso 1 1 calc R

loop_
_atom_site_aniso_label
_atom_site_aniso_U_11
_atom_site_aniso_U_22
_atom_site_aniso_U_33
_atom_site_aniso_U_23
_atom_site_aniso_U_13
_atom_site_aniso_U_12
N1 0.0250(16) 0.0222(12) 0.0195(13) -0.0020(10) -0.0066(12) -0.0001(10)
N2 0.0218(15) 0.0213(11) 0.0234(14) -0.0029(10) -0.0063(12) -0.0020(10)
N3 0.0177(14) 0.0203(11) 0.0227(13) -0.0031(10) -0.0032(11) 0.0010(10)
N4 0.0173(14) 0.0210(11) 0.0231(13) -0.0028(10) -0.0019(11) -0.0004(10)
C1 0.0211(17) 0.0223(13) 0.0209(15) -0.0009(11) -0.0042(14) -0.0050(12)
C2 0.034(2) 0.0270(15) 0.0211(15) -0.0053(12) -0.0046(15) -0.0021(14)
C3 0.0265(18) 0.0259(15) 0.0298(18) 0.0013(12) -0.0133(16) 0.0000(13)
C4 0.0172(16) 0.0201(13) 0.0244(16) -0.0017(11) -0.0053(14) -0.0037(11)
C5 0.0276(18) 0.0183(12) 0.0260(16) -0.0014(11) -0.0041(14) -0.0065(12)
C6 0.0137(15) 0.0197(13) 0.0255(15) -0.0052(11) 0.0000(13) 0.0005(11)
C7 0.0219(17) 0.0241(14) 0.0298(17) -0.0047(12) -0.0006(14) 0.0027(12)
C8 0.0234(17) 0.0280(14) 0.0223(15) -0.0062(11) -0.0020(14) 0.0032(12)
C9 0.0214(17) 0.0211(13) 0.0220(15) -0.0061(11) -0.0019(13) -0.0006(12)
C10 0.0241(18) 0.0233(14) 0.0235(16) 0.0001(12) -0.0065(14) -0.0061(12)
C11 0.0252(18) 0.0206(13) 0.0222(15) -0.0042(11) -0.0043(14) -0.0027(12)
C12 0.0214(17) 0.0299(15) 0.0253(16) -0.0020(12) -0.0106(14) -0.0013(12)
C13 0.0209(17) 0.0269(14) 0.0244(16) -0.0062(12) -0.0040(14) -0.0012(12)
C14 0.0239(18) 0.0189(13) 0.0250(16) -0.0006(11) -0.0047(14) -0.0023(12)
C15 0.0089(14) 0.0196(12) 0.0265(16) -0.0016(11) -0.0024(13) 0.0004(10)
C16 0.0223(17) 0.0205(13) 0.0245(16) -0.0009(11) -0.0029(13) -0.0049(11)
C17 0.0182(16) 0.0255(14) 0.0253(16) -0.0056(12) -0.0012(14) 0.0011(12)
C18 0.0220(17) 0.0237(13) 0.0275(16) -0.0088(11) 0.0018(14) -0.0026(12)
C19 0.0216(17) 0.0194(13) 0.0247(16) -0.0012(11) -0.0018(14) -0.0043(12)
C20 0.0235(17) 0.0189(13) 0.0221(15) -0.0072(11) 0.0011(14) -0.0016(11)
C21 0.0259(18) 0.0194(13) 0.0206(15) -0.0046(11) -0.0004(13) 0.0008(12)
C22 0.0221(18) 0.0242(14) 0.0343(18) -0.0054(13) -0.0045(15) -0.0027(12)
C23 0.034(2) 0.0200(14) 0.043(2) -0.0046(13) -0.0094(17) 0.0032(13)
N5 0.0218(15) 0.0308(13) 0.0374(16) -0.0012(12) -0.0072(13) 0.0041(11)
C24 0.0227(19) 0.0381(17) 0.0343(19) -0.0010(14) -0.0066(15) -0.0095(14)
C25 0.0225(18) 0.0247(14) 0.0336(18) 0.0000(12) -0.0071(15) -0.0041(12)
C26 0.0206(17) 0.0244(14) 0.0218(16) -0.0041(12) -0.0011(13) 0.0013(12)
C27 0.0280(19) 0.0342(16) 0.0239(16) -0.0066(12) -0.0027(15) -0.0095(13)
C28 0.0284(18) 0.0370(15) 0.0292(16) -0.0123(12) -0.0024(14) -0.0098(12)
C29 0.0272(18) 0.0332(14) 0.0232(16) -0.0084(11) -0.0079(14) -0.0034(12)
C30 0.035(2) 0.0322(16) 0.0244(16) -0.0067(13) 0.0031(15) -0.0098(14)
C31 0.040(2) 0.0309(16) 0.0274(17) -0.0052(13) -0.0035(17) -0.0123(15)
O1 0.0405(14) 0.0469(12) 0.0249(11) -0.0149(9) 0.0005(10) -0.0176(10)
C32 0.0314(18) 0.0408(16) 0.0312(17) -0.0122(13) -0.0053(14) -0.0098(13)
C33 0.041(2) 0.0505(19) 0.0373(19) -0.0225(15) 0.0070(16) -0.0087(15)
C34 0.052(2) 0.0450(18) 0.0325(17) -0.0048(14) -0.0117(17) -0.0076(16)
C35 0.0413(16) 0.0634(18) 0.0420(15) 0.0042(13) -0.0072(13) -0.0142(13)
C36 0.0124(16) 0.0255(14) 0.0228(15) -0.0009(11) -0.0027(13) -0.0020(11)
C37 0.0233(18) 0.0237(14) 0.0361(19) 0.0002(13) -0.0018(15) -0.0057(13)
C38 0.0160(17) 0.0360(17) 0.0371(19) -0.0010(14) -0.0046(15) 0.0019(13)
N6 0.0267(16) 0.0332(14) 0.0317(15) -0.0020(12) -0.0056(13) 0.0055(12)
C39 0.035(2) 0.0236(14) 0.0349(19) -0.0019(12) -0.0066(16) -0.0010(14)
C40 0.0272(19) 0.0234(14) 0.0360(18) -0.0044(13) -0.0097(16) -0.0028(12)
C41 0.0256(18) 0.0254(14) 0.0231(16) -0.0059(12) -0.0049(14) -0.0021(13)
C42 0.0237(19) 0.0304(15) 0.0279(16) -0.0080(12) -0.0014(15) -0.0060(13)
C43 0.034(2) 0.0398(18) 0.0252(16) -0.0024(14) 0.0020(16) -0.0122(15)
C44 0.043(2) 0.0270(14) 0.0221(16) -0.0054(11) 0.0035(15) -0.0056(13)
C45 0.040(2) 0.0345(16) 0.0309(17) -0.0116(13) -0.0005(16) -0.0144(14)
C46 0.029(2) 0.0348(16) 0.0305(18) -0.0107(13) 0.0064(16) -0.0077(14)
O2 0.0561(17) 0.0381(11) 0.0240(11) -0.0109(9) 0.0076(11) -0.0195(11)
C47 0.052(2) 0.0282(13) 0.0255(16) -0.0066(11) 0.0001(15) -0.0128(13)
C48 0.040(2) 0.051(2) 0.052(2) -0.0106(17) -0.0098(18) -0.0014(16)
C49 0.054(2) 0.0343(14) 0.0296(16) -0.0092(12) -0.0127(16) -0.0066(14)
C50 0.0528(19) 0.0525(17) 0.0534(17) -0.0205(14) -0.0097(15) 0.0071(14)

loop_
_atom_type_symbol
_atom_type_description
_atom_type_scat_dispersion_real
_atom_type_scat_dispersion_imag
_atom_type_scat_source
C C 0.0033 0.0016 'International Tables Vol C Tables 4.2.6.8 and 6.1.1.4'
H H 0.0000 0.0000 'International Tables Vol C Tables 4.2.6.8 and 6.1.1.4'
N N 0.0061 0.0033 'International Tables Vol C Tables 4.2.6.8 and 6.1.1.4'
O O 0.0106 0.0060 'International Tables Vol C Tables 4.2.6.8 and 6.1.1.4'

loop_
_geom_angle_atom_site_label_1
_geom_angle_atom_site_label_2
_geom_angle_atom_site_label_3
_geom_angle
C1 N1 C4 109.0(2)
C1 N1 H1A 125.5
C4 N1 H1A 125.5
C6 N2 C9 106.2(2)
C14 N3 C11 108.1(2)
C14 N3 H3A 125.9
C11 N3 H3A 125.9
C19 N4 C16 106.9(2)
N1 C1 C20 126.7(3)
N1 C1 C2 108.0(3)
C20 C1 C2 125.2(3)
C3 C2 C1 107.7(3)
C3 C2 H2 126.2
C1 C2 H2 126.2
C2 C3 C4 108.1(3)
C2 C3 H3 126.0
C4 C3 H3 126.0
C5 C4 N1 126.6(3)
C5 C4 C3 126.0(3)
N1 C4 C3 107.2(3)
C4 C5 C6 124.7(3)
C4 C5 C21 117.0(3)
C6 C5 C21 118.2(3)
N2 C6 C5 126.8(3)
N2 C6 C7 109.4(3)
C5 C6 C7 123.8(3)
C8 C7 C6 106.7(3)
C8 C7 H7 126.6
C6 C7 H7 126.6
C7 C8 C9 107.3(3)
C7 C8 H8 126.3
C9 C8 H8 126.3
N2 C9 C10 125.2(3)
N2 C9 C8 110.4(3)
C10 C9 C8 124.3(3)
C9 C10 C11 125.4(3)
C9 C10 C26 117.7(3)
C11 C10 C26 116.9(3)
N3 C11 C10 126.4(3)
N3 C11 C12 108.3(3)
C10 C11 C12 125.2(3)
C13 C12 C11 107.4(3)
C13 C12 H12 126.3
C11 C12 H12 126.3
C12 C13 C14 107.4(3)
C12 C13 H13 126.3
C14 C13 H13 126.3
N3 C14 C15 125.2(3)
N3 C14 C13 108.8(3)
C15 C14 C13 125.9(3)
C16 C15 C14 126.9(2)
C16 C15 C36 116.6(3)
C14 C15 C36 116.3(3)
N4 C16 C15 124.5(3)
N4 C16 C17 110.2(3)
C15 C16 C17 125.4(3)
C18 C17 C16 107.0(3)
C18 C17 H17 126.5
C16 C17 H17 126.5
C17 C18 C19 107.6(3)
C17 C18 H18 126.2
C19 C18 H18 126.2
N4 C19 C20 126.5(3)
N4 C19 C18 108.4(3)
C20 C19 C18 125.0(3)
C19 C20 C1 125.2(3)
C19 C20 C41 117.5(3)
C1 C20 C41 117.3(3)
C25 C21 C22 117.6(3)
C25 C21 C5 122.2(3)
C22 C21 C5 120.1(3)
C23 C22 C21 118.8(3)
C23 C22 H22 120.6
C21 C22 H22 120.6
N5 C23 C22 123.9(3)
N5 C23 H23 118.0
C22 C23 H23 118.0
C23 N5 C24 116.9(3)
N5 C24 C25 123.5(3)
N5 C24 H24 118.2
C25 C24 H24 118.2
C21 C25 C24 119.2(3)
C21 C25 H25 120.4
C24 C25 H25 120.4
C27 C26 C31 118.0(3)
C27 C26 C10 120.9(3)
C31 C26 C10 121.1(3)
C28 C27 C26 121.1(3)
C28 C27 H27 119.4
C26 C27 H27 119.4
C29 C28 C27 120.3(3)
C29 C28 H28 119.8
C27 C28 H28 119.9
O1 C29 C28 125.9(3)
O1 C29 C30 114.2(3)
C28 C29 C30 119.9(3)
C31 C30 C29 119.3(3)
C31 C30 H30 120.4
C29 C30 H30 120.4
C30 C31 C26 121.4(3)
C30 C31 H31 119.3
C26 C31 H31 119.3
C29 O1 C32 118.9(3)
O1 C32 C34 108.7(3)
O1 C32 C33 105.5(3)
C34 C32 C33 114.4(3)
O1 C32 H32 109.4
C34 C32 H32 109.4
C33 C32 H32 109.4
C32 C33 H33A 109.5
C32 C33 H33B 109.5
H33A C33 H33B 109.5
C32 C33 H33C 109.5
H33A C33 H33C 109.5
H33B C33 H33C 109.5
C32 C34 C35 112.4(3)
C32 C34 H34A 109.1
C35 C34 H34A 109.1
C32 C34 H34B 109.1
C35 C34 H34B 109.1
H34A C34 H34B 107.9
C34 C35 H35A 109.5
C34 C35 H35B 109.5
H35A C35 H35B 109.5
C34 C35 H35C 109.5
H35A C35 H35C 109.5
H35B C35 H35C 109.5
C37 C36 C40 116.9(3)
C37 C36 C15 122.5(3)
C40 C36 C15 120.5(3)
C38 C37 C36 119.1(3)
C38 C37 H37 120.5
C36 C37 H37 120.5
N6 C38 C37 125.0(3)
N6 C38 H38 117.5
C37 C38 H38 117.5
C38 N6 C39 115.3(3)
N6 C39 C40 124.5(3)
N6 C39 H39 117.8
C40 C39 H39 117.8
C39 C40 C36 119.2(3)
C39 C40 H40 120.4
C36 C40 H40 120.4
C46 C41 C42 118.2(3)
C46 C41 C20 120.1(3)
C42 C41 C20 121.7(3)
C41 C42 C43 120.9(3)
C41 C42 H42 119.6
C43 C42 H42 119.6
C44 C43 C42 121.1(4)
C44 C43 H43 119.5
C42 C43 H43 119.5
C43 C44 O2 115.9(3)
C43 C44 C45 119.1(3)
O2 C44 C45 125.0(3)
C46 C45 C44 118.9(3)
C46 C45 H45 120.6
C44 C45 H45 120.6
C41 C46 C45 121.8(4)
C41 C46 H46 119.1
C45 C46 H46 119.1
C44 O2 C47 119.8(3)
O2 C47 C49 105.4(3)
O2 C47 C48 111.4(3)
C49 C47 C48 112.1(3)
O2 C47 H47 109.3
C49 C47 H47 109.3
C48 C47 H47 109.3
C47 C48 H48A 109.5
C47 C48 H48B 109.5
H48A C48 H48B 109.5
C47 C48 H48C 109.5
H48A C48 H48C 109.5
H48B C48 H48C 109.5
C47 C49 C50 112.4(3)
C47 C49 H49A 109.1
C50 C49 H49A 109.1
C47 C49 H49B 109.1
C50 C49 H49B 109.1
H49A C49 H49B 107.9
C49 C50 H50A 109.5
C49 C50 H50B 109.5
H50A C50 H50B 109.5
C49 C50 H50C 109.5
H50A C50 H50C 109.5
H50B C50 H50C 109.5

loop_
_geom_bond_atom_site_label_1
_geom_bond_atom_site_label_2
_geom_bond_distance
N1 C1 1.361(4)
N1 C4 1.383(4)
N1 H1A 0.8800
N2 C6 1.378(3)
N2 C9 1.375(4)
N3 C14 1.361(4)
N3 C11 1.374(4)
N3 H3A 0.8800
N4 C19 1.374(4)
N4 C16 1.371(4)
C1 C20 1.401(4)
C1 C2 1.439(4)
C2 C3 1.351(5)
C2 H2 0.9500
C3 C4 1.439(4)
C3 H3 0.9500
C4 C5 1.393(4)
C5 C6 1.398(4)
C5 C21 1.491(4)
C6 C7 1.469(4)
C7 C8 1.348(4)
C7 H7 0.9500
C8 C9 1.443(4)
C8 H8 0.9500
C9 C10 1.411(4)
C10 C11 1.402(4)
C10 C26 1.492(4)
C11 C12 1.436(4)
C12 C13 1.356(5)
C12 H12 0.9500
C13 C14 1.433(4)
C13 H13 0.9500
C14 C15 1.405(4)
C15 C16 1.405(4)
C15 C36 1.502(4)
C16 C17 1.419(4)
C17 C18 1.353(4)
C17 H17 0.9500
C18 C19 1.447(4)
C18 H18 0.9500
C19 C20 1.396(4)
C20 C41 1.504(4)
C21 C25 1.374(4)
C21 C22 1.393(4)
C22 C23 1.384(4)
C22 H22 0.9500
C23 N5 1.325(4)
C23 H23 0.9500
N5 C24 1.327(4)
C24 C25 1.392(4)
C24 H24 0.9500
C25 H25 0.9500
C26 C27 1.390(5)
C26 C31 1.396(5)
C27 C28 1.400(4)
C27 H27 0.9500
C28 C29 1.368(5)
C28 H28 0.9500
C29 O1 1.372(4)
C29 C30 1.408(5)
C30 C31 1.392(5)
C30 H30 0.9500
C31 H31 0.9500
O1 C32 1.450(4)
C32 C34 1.512(5)
C32 C33 1.522(5)
C32 H32 1.0000
C33 H33A 0.9800
C33 H33B 0.9800
C33 H33C 0.9800
C34 C35 1.513(5)
C34 H34A 0.9900
C34 H34B 0.9900
C35 H35A 0.9800
C35 H35B 0.9800
C35 H35C 0.9800
C36 C37 1.399(4)
C36 C40 1.394(4)
C37 C38 1.381(4)
C37 H37 0.9500
C38 N6 1.335(4)
C38 H38 0.9500
N6 C39 1.345(5)
C39 C40 1.385(4)
C39 H39 0.9500
C40 H40 0.9500
C41 C46 1.382(5)
C41 C42 1.377(5)
C42 C43 1.379(5)
C42 H42 0.9500
C43 C44 1.375(5)
C43 H43 0.9500
C44 O2 1.363(4)
C44 C45 1.396(5)
C45 C46 1.391(5)
C45 H45 0.9500
C46 H46 0.9500
O2 C47 1.448(4)
C47 C49 1.509(5)
C47 C48 1.523(5)
C47 H47 1.0000
C48 H48A 0.9800
C48 H48B 0.9800
C48 H48C 0.9800
C49 C50 1.523(5)
C49 H49A 0.9900
C49 H49B 0.9900
C50 H50A 0.9800
C50 H50B 0.9800
C50 H50C 0.9800
